data_4344408
loop_
_publ_author_name
'Luo, Dong'
'Zhou, Xiao-Ping'
'Li, Dan'

_publ_section_title
;
 Solvothermal Subcomponent Self-Assembly of Cubic Metal-Imidazolate Cages
 and Their Coordination Polymers.
;
_journal_issue 22
_journal_name_full 'Inorganic chemistry'
_journal_page_first 10822
_journal_page_last 10828
_journal_paper_doi 10.1021/acs.inorgchem.5b01844
_journal_volume 54
_journal_year 2015
_chemical_formula_sum 'C114 H124 N42 Ni8 O11'
_chemical_formula_weight 2728.23
_chemical_name_systematic
; 
 ? 
;
_space_group_IT_number 14
_symmetry_cell_setting monoclinic
_symmetry_space_group_name_Hall '-P 2yn'
_symmetry_space_group_name_H-M 'P 1 21/n 1'
_atom_sites_solution_hydrogens geom
_atom_sites_solution_primary direct
_atom_sites_solution_secondary difmap
_audit_creation_method SHELXL-97
_cell_angle_alpha 90.00
_cell_angle_beta 96.764(4)
_cell_angle_gamma 90.00
_cell_formula_units_Z 2
_cell_length_a 16.9572(6)
_cell_length_b 19.5406(6)
_cell_length_c 18.9598(8)
_cell_measurement_reflns_used 6088
_cell_measurement_temperature 293(2)
_cell_measurement_theta_max 21.5900
_cell_measurement_theta_min 3.3090
_cell_volume 6238.7(4)
_computing_structure_refinement 'SHELXL-97 (Sheldrick, 1997)'
_computing_structure_solution 'SHELXS-97 (Sheldrick, 1990)'
_diffrn_ambient_temperature 293(2)
_diffrn_measured_fraction_theta_full 0.996
_diffrn_measured_fraction_theta_max 0.996
_diffrn_measurement_device_type 'Xcalibur, Atlas, Gemini'
_diffrn_measurement_method '\w scans'
_diffrn_radiation_monochromator graphite
_diffrn_radiation_source 'fine-focus sealed tube'
_diffrn_radiation_type MoK\a
_diffrn_radiation_wavelength 0.71073
_diffrn_reflns_av_R_equivalents 0.0651
_diffrn_reflns_av_sigmaI/netI 0.1044
_diffrn_reflns_limit_h_max 19
_diffrn_reflns_limit_h_min -20
_diffrn_reflns_limit_k_max 23
_diffrn_reflns_limit_k_min -19
_diffrn_reflns_limit_l_max 18
_diffrn_reflns_limit_l_min -22
_diffrn_reflns_number 25491
_diffrn_reflns_theta_full 25.00
_diffrn_reflns_theta_max 25.00
_diffrn_reflns_theta_min 3.00
_diffrn_standards_decay_% 50
_diffrn_standards_interval_count 50
_diffrn_standards_interval_time 50
_diffrn_standards_number 2
_exptl_absorpt_coefficient_mu 1.254
_exptl_absorpt_correction_T_max 0.788
_exptl_absorpt_correction_T_min 0.738
_exptl_absorpt_correction_type multi-scan
_exptl_crystal_colour green
_exptl_crystal_density_diffrn 1.452
_exptl_crystal_density_method 'not measured'
_exptl_crystal_description block
_exptl_crystal_F_000 2828
_exptl_crystal_size_max 0.25
_exptl_crystal_size_mid 0.23
_exptl_crystal_size_min 0.19
_refine_diff_density_max 0.612
_refine_diff_density_min -0.367
_refine_diff_density_rms 0.075
_refine_ls_extinction_method none
_refine_ls_goodness_of_fit_ref 1.006
_refine_ls_hydrogen_treatment mixed
_refine_ls_matrix_type full
_refine_ls_number_parameters 785
_refine_ls_number_reflns 10955
_refine_ls_number_restraints 36
_refine_ls_restrained_S_all 1.010
_refine_ls_R_factor_all 0.1428
_refine_ls_R_factor_gt 0.0653
_refine_ls_shift/su_max 0.001
_refine_ls_shift/su_mean 0.000
_refine_ls_structure_factor_coef Fsqd
_refine_ls_weighting_details 'calc w=1/[\s^2^(Fo^2^)+(0.0730P)^2^+1.5919P] where P=(Fo^2^+2Fc^2^)/3'
_refine_ls_weighting_scheme calc
_refine_ls_wR_factor_gt 0.1360
_refine_ls_wR_factor_ref 0.1759
_reflns_number_gt 5736
_reflns_number_total 10955
_reflns_threshold_expression >2sigma(I)
_cod_data_source_file ic5b01844_si_002.cif
_cod_data_source_block 5
_cod_depositor_comments 'Adding full bibliography for 4344404--4344414.cif.'
_cod_original_sg_symbol_H-M P21/n
_cod_database_code 4344408

loop_
_symmetry_equiv_pos_as_xyz
'x, y, z'
'-x+1/2, y+1/2, -z+1/2'
'-x, -y, -z'
'x-1/2, -y-1/2, z-1/2'

loop_
_atom_site_label
_atom_site_type_symbol
_atom_site_fract_x
_atom_site_fract_y
_atom_site_fract_z
_atom_site_U_iso_or_equiv
_atom_site_adp_type
_atom_site_occupancy
_atom_site_symmetry_multiplicity
_atom_site_calc_flag
_atom_site_refinement_flags
Ni1 Ni -0.04860(5) -0.05372(4) 0.77450(4) 0.0551(3) Uani 1 1 d .
Ni2 Ni 0.27350(5) 0.03304(4) 0.66989(5) 0.0554(3) Uani 1 1 d .
Ni3 Ni 0.20643(4) -0.16925(4) 0.42215(4) 0.0486(2) Uani 1 1 d .
Ni4 Ni 0.10555(5) 0.25634(4) 0.47697(4) 0.0533(2) Uani 1 1 d .
C1 C -0.1718(5) 0.0959(4) 0.8539(4) 0.078(2) Uani 1 1 d .
C2 C -0.1689(5) 0.1503(4) 0.8079(4) 0.077(2) Uani 1 1 d .
H2 H -0.1196 0.1647 0.7968 0.092 Uiso 1 1 calc R
C3 C -0.2354(5) 0.1843(4) 0.7778(4) 0.074(2) Uani 1 1 d .
C4 C -0.3069(5) 0.1651(5) 0.7954(5) 0.098(3) Uani 1 1 d .
H4 H -0.3519 0.1900 0.7783 0.117 Uiso 1 1 calc R
C5 C -0.3145(6) 0.1093(6) 0.8384(6) 0.117(3) Uani 1 1 d .
H5 H -0.3644 0.0937 0.8467 0.141 Uiso 1 1 calc R
C6 C -0.2452(6) 0.0762(5) 0.8694(5) 0.102(3) Uani 1 1 d .
H6 H -0.2494 0.0403 0.9010 0.122 Uiso 1 1 calc R
C7 C -0.0976(5) 0.0609(4) 0.8908(4) 0.091(3) Uani 1 1 d .
H7A H -0.0693 0.0927 0.9240 0.110 Uiso 1 1 calc R
H7B H -0.1133 0.0220 0.9177 0.110 Uiso 1 1 calc R
C8 C 0.0169(4) 0.0744(4) 0.8327(4) 0.0687(19) Uani 1 1 d .
H8 H 0.0260 0.1148 0.8583 0.082 Uiso 1 1 calc R
C9 C 0.0710(4) 0.0530(3) 0.7842(3) 0.0541(16) Uani 1 1 d .
C10 C 0.1411(4) 0.0780(3) 0.7657(3) 0.0592(17) Uani 1 1 d .
C11 C 0.1819(5) 0.1431(4) 0.7873(5) 0.096(3) Uani 1 1 d .
H11A H 0.1524 0.1670 0.8198 0.145 Uiso 1 1 calc R
H11B H 0.1854 0.1710 0.7461 0.145 Uiso 1 1 calc R
H11C H 0.2344 0.1335 0.8100 0.145 Uiso 1 1 calc R
C12 C 0.1150(4) -0.0169(3) 0.7120(3) 0.0503(15) Uani 1 1 d .
H12 H 0.1195 -0.0548 0.6831 0.060 Uiso 1 1 calc R
C13 C 0.2986(5) 0.2072(4) 0.4454(5) 0.104(3) Uani 1 1 d .
H13A H 0.3507 0.1891 0.4424 0.156 Uiso 1 1 calc R
H13B H 0.3022 0.2554 0.4550 0.156 Uiso 1 1 calc R
H13C H 0.2658 0.1996 0.4013 0.156 Uiso 1 1 calc R
C14 C 0.2626(4) 0.1719(4) 0.5043(4) 0.0647(18) Uani 1 1 d .
C15 C 0.1775(4) 0.1455(3) 0.5746(3) 0.0514(16) Uani 1 1 d .
H15 H 0.1310 0.1450 0.5962 0.062 Uiso 1 1 calc R
C16 C 0.2935(4) 0.1214(3) 0.5504(4) 0.0577(17) Uani 1 1 d .
C17 C 0.3672(4) 0.0858(4) 0.5601(4) 0.075(2) Uani 1 1 d .
H17 H 0.4065 0.0944 0.5310 0.090 Uiso 1 1 calc R
C18 C 0.4541(4) 0.0030(5) 0.6229(5) 0.094(3) Uani 1 1 d .
H18A H 0.4710 0.0024 0.6736 0.113 Uiso 1 1 calc R
H18B H 0.4940 0.0277 0.6005 0.113 Uiso 1 1 calc R
C19 C 0.4519(4) -0.0691(5) 0.5965(5) 0.085(2) Uani 1 1 d .
C20 C 0.4845(5) -0.1202(5) 0.6392(5) 0.101(3) Uani 1 1 d .
H20 H 0.5051 -0.1105 0.6858 0.122 Uiso 1 1 calc R
C21 C 0.4874(5) -0.1871(6) 0.6137(6) 0.111(3) Uani 1 1 d .
H21 H 0.5085 -0.2218 0.6437 0.133 Uiso 1 1 calc R
C22 C 0.4590(5) -0.2017(5) 0.5446(6) 0.102(3) Uani 1 1 d .
H22 H 0.4621 -0.2462 0.5277 0.122 Uiso 1 1 calc R
C23 C 0.4258(4) -0.1507(5) 0.4997(5) 0.080(2) Uani 1 1 d .
C24 C 0.4229(4) -0.0853(4) 0.5275(5) 0.075(2) Uani 1 1 d .
H24 H 0.4002 -0.0506 0.4982 0.090 Uiso 1 1 calc R
C25 C 0.3980(4) -0.1654(4) 0.4219(5) 0.089(3) Uani 1 1 d .
H25A H 0.4365 -0.1471 0.3929 0.107 Uiso 1 1 calc R
H25B H 0.3956 -0.2146 0.4146 0.107 Uiso 1 1 calc R
C26 C 0.3150(4) -0.0790(4) 0.3646(4) 0.0635(18) Uani 1 1 d .
H26 H 0.3608 -0.0570 0.3539 0.076 Uiso 1 1 calc R
C27 C 0.2380(3) -0.0492(3) 0.3433(3) 0.0522(16) Uani 1 1 d .
C28 C 0.2115(4) 0.0061(3) 0.3030(3) 0.0544(16) Uani 1 1 d .
C29 C 0.2592(5) 0.0598(4) 0.2717(5) 0.096(3) Uani 1 1 d .
H29A H 0.2242 0.0923 0.2462 0.144 Uiso 1 1 calc R
H29B H 0.2919 0.0389 0.2396 0.144 Uiso 1 1 calc R
H29C H 0.2923 0.0828 0.3089 0.144 Uiso 1 1 calc R
C30 C 0.1124(4) -0.0498(3) 0.3331(3) 0.0470(15) Uani 1 1 d .
H30 H 0.0603 -0.0625 0.3373 0.056 Uiso 1 1 calc R
C31 C 0.2231(3) -0.0564(3) 0.5457(3) 0.0475(15) Uani 1 1 d .
H31 H 0.2096 -0.0170 0.5194 0.057 Uiso 1 1 calc R
C32 C 0.2462(3) -0.1601(3) 0.5731(3) 0.0480(15) Uani 1 1 d .
C33 C 0.2595(3) -0.1216(3) 0.6343(4) 0.0536(16) Uani 1 1 d .
C34 C 0.2848(5) -0.1448(4) 0.7081(4) 0.083(2) Uani 1 1 d .
H34A H 0.2891 -0.1060 0.7394 0.124 Uiso 1 1 calc R
H34B H 0.3354 -0.1672 0.7101 0.124 Uiso 1 1 calc R
H34C H 0.2462 -0.1762 0.7226 0.124 Uiso 1 1 calc R
C35 C 0.2597(4) -0.2303(3) 0.5569(4) 0.0614(18) Uani 1 1 d .
H35 H 0.2750 -0.2612 0.5933 0.074 Uiso 1 1 calc R
C36 C 0.2609(4) -0.3231(3) 0.4783(4) 0.082(2) Uani 1 1 d .
H36A H 0.2924 -0.3439 0.5187 0.098 Uiso 1 1 calc R
H36B H 0.2898 -0.3281 0.4374 0.098 Uiso 1 1 calc R
C37 C 0.2283(5) -0.2454(4) 0.2701(4) 0.087(2) Uani 1 1 d .
H37A H 0.2050 -0.2833 0.2418 0.105 Uiso 1 1 calc R
H37B H 0.2810 -0.2593 0.2906 0.105 Uiso 1 1 calc R
C38 C 0.1073(4) -0.2529(3) 0.3224(4) 0.0632(18) Uani 1 1 d .
H38 H 0.0868 -0.2786 0.2831 0.076 Uiso 1 1 calc R
C39 C 0.0596(4) -0.2373(3) 0.3764(3) 0.0507(16) Uani 1 1 d .
C40 C -0.0146(4) -0.2585(3) 0.3910(3) 0.0541(16) Uani 1 1 d .
C41 C -0.0747(4) -0.3000(4) 0.3460(4) 0.085(2) Uani 1 1 d .
H41A H -0.1207 -0.3063 0.3704 0.127 Uiso 1 1 calc R
H41B H -0.0525 -0.3437 0.3366 0.127 Uiso 1 1 calc R
H41C H -0.0898 -0.2766 0.3019 0.127 Uiso 1 1 calc R
C42 C 0.0401(3) -0.1995(3) 0.4780(3) 0.0483(15) Uani 1 1 d .
H42 H 0.0479 -0.1773 0.5217 0.058 Uiso 1 1 calc R
C43 C 0.0825(4) 0.1450(3) 0.3535(4) 0.0570(17) Uani 1 1 d .
H43 H 0.1174 0.1114 0.3729 0.068 Uiso 1 1 calc R
C44 C 0.0152(4) 0.2364(3) 0.3410(4) 0.0557(17) Uani 1 1 d .
C45 C -0.0040(4) 0.1977(3) 0.2811(4) 0.0640(18) Uani 1 1 d .
C46 C -0.0642(6) 0.2124(4) 0.2182(5) 0.119(3) Uani 1 1 d .
H46A H -0.0638 0.1761 0.1842 0.178 Uiso 1 1 calc R
H46B H -0.0512 0.2548 0.1967 0.178 Uiso 1 1 calc R
H46C H -0.1161 0.2158 0.2335 0.178 Uiso 1 1 calc R
C47 C -0.0079(4) 0.3039(3) 0.3628(4) 0.0619(18) Uani 1 1 d .
H47 H -0.0457 0.3295 0.3346 0.074 Uiso 1 1 calc R
C48 C 0.0015(4) 0.3949(3) 0.4432(4) 0.073(2) Uani 1 1 d .
H48A H -0.0228 0.4195 0.4017 0.088 Uiso 1 1 calc R
H48B H 0.0488 0.4198 0.4621 0.088 Uiso 1 1 calc R
C49 C -0.0559(4) 0.3938(3) 0.4985(4) 0.0662(19) Uani 1 1 d .
C50 C -0.0394(5) 0.4297(3) 0.5619(5) 0.086(2) Uani 1 1 d .
H50 H 0.0085 0.4530 0.5713 0.103 Uiso 1 1 calc R
C51 C -0.0927(6) 0.4314(4) 0.6104(5) 0.094(3) Uani 1 1 d .
H51 H -0.0810 0.4559 0.6524 0.113 Uiso 1 1 calc R
C52 C -0.1649(6) 0.3966(4) 0.5971(5) 0.091(3) Uani 1 1 d .
H52 H -0.2012 0.3980 0.6302 0.110 Uiso 1 1 calc R
C53 C -0.1822(5) 0.3604(3) 0.5357(4) 0.070(2) Uani 1 1 d .
C54 C -0.1274(4) 0.3591(3) 0.4878(4) 0.0658(19) Uani 1 1 d .
H54 H -0.1389 0.3338 0.4463 0.079 Uiso 1 1 calc R
C55 C 0.2248(6) 0.3551(5) 0.5452(5) 0.107(3) Uani 1 1 d U
H55 H 0.2603 0.3187 0.5504 0.128 Uiso 1 1 calc R
C56 C 0.2058(6) 0.4757(5) 0.5650(7) 0.147(4) Uani 1 1 d U
H56A H 0.1529 0.4650 0.5442 0.220 Uiso 1 1 calc R
H56B H 0.2282 0.5098 0.5367 0.220 Uiso 1 1 calc R
H56C H 0.2043 0.4930 0.6122 0.220 Uiso 1 1 calc R
C57 C 0.3305(7) 0.4246(6) 0.5953(7) 0.170(4) Uani 1 1 d U
H57A H 0.3581 0.3819 0.5939 0.255 Uiso 1 1 calc R
H57B H 0.3328 0.4400 0.6436 0.255 Uiso 1 1 calc R
H57C H 0.3550 0.4581 0.5679 0.255 Uiso 1 1 calc R
N1 N -0.0441(4) 0.0375(3) 0.8404(3) 0.0683(16) Uani 1 1 d .
N2 N 0.0542(3) -0.0083(2) 0.7494(3) 0.0511(13) Uani 1 1 d .
N3 N 0.1693(3) 0.0332(2) 0.7192(3) 0.0551(13) Uani 1 1 d .
N4 N 0.2445(3) -0.0551(2) 0.6160(3) 0.0482(12) Uani 1 1 d .
N5 N 0.2226(3) -0.1178(2) 0.5165(2) 0.0444(12) Uani 1 1 d .
N6 N 0.2507(3) -0.2506(2) 0.4926(3) 0.0567(14) Uani 1 1 d .
N7 N 0.1795(3) -0.2313(2) 0.3279(3) 0.0598(14) Uani 1 1 d .
N8 N 0.0936(3) -0.1991(2) 0.4328(3) 0.0485(12) Uani 1 1 d .
N9 N 0.3197(3) -0.1358(3) 0.3983(3) 0.0590(14) Uani 1 1 d .
N10 N 0.1745(3) -0.0842(2) 0.3633(3) 0.0477(12) Uani 1 1 d .
N11 N 0.1312(3) 0.0050(2) 0.2957(3) 0.0505(13) Uani 1 1 d .
N12 N 0.1884(3) 0.1883(3) 0.5207(3) 0.0559(13) Uani 1 1 d .
N13 N 0.2377(3) 0.1042(2) 0.5944(3) 0.0509(13) Uani 1 1 d .
N14 N 0.3778(3) 0.0414(3) 0.6103(3) 0.0680(16) Uani 1 1 d .
N15 N 0.0709(3) 0.2033(2) 0.3877(3) 0.0529(13) Uani 1 1 d .
N16 N 0.0248(3) 0.3270(2) 0.4212(3) 0.0575(14) Uani 1 1 d .
N17 N 0.0264(3) 0.2342(2) 0.5441(3) 0.0510(13) Uani 1 1 d .
N18 N 0.2531(4) 0.4161(3) 0.5677(4) 0.0934(19) Uani 1 1 d U
N19 N 0.3751(5) 0.0520(6) 0.7825(5) 0.117(3) Uani 1 1 d .
N20 N -0.0737(6) -0.1219(4) 0.8896(5) 0.117(3) Uani 1 1 d .
N21 N -0.0408(3) -0.1383(2) 0.7103(3) 0.0561(13) Uani 1 1 d .
O1 O -0.1265(4) -0.1037(3) 0.8407(3) 0.1030(19) Uani 1 1 d .
O2 O -0.0052(4) -0.1053(3) 0.8757(3) 0.0990(17) Uani 1 1 d .
O3 O 0.3501(3) -0.0049(3) 0.7597(3) 0.1009(18) Uani 1 1 d .
O4 O 0.3460(4) 0.1013(3) 0.7461(4) 0.1029(19) Uani 1 1 d .
O5 O 0.1615(4) 0.3427(3) 0.5203(3) 0.0962(17) Uani 1 1 d .
O1W O 0.0000 0.0000 0.5000 0.479(18) Uiso 1 2 d S
H1WA H -0.0354 -0.0308 0.4927 0.718 Uiso 0.50 1 d PR
H1WB H -0.0216 0.0392 0.4942 0.718 Uiso 0.50 1 d PR

loop_
_atom_site_aniso_label
_atom_site_aniso_U_11
_atom_site_aniso_U_22
_atom_site_aniso_U_33
_atom_site_aniso_U_23
_atom_site_aniso_U_13
_atom_site_aniso_U_12
Ni1 0.0631(5) 0.0464(5) 0.0566(6) 0.0040(4) 0.0109(4) 0.0048(4)
Ni2 0.0509(5) 0.0542(5) 0.0586(6) -0.0013(4) -0.0040(4) -0.0070(4)
Ni3 0.0511(5) 0.0401(4) 0.0551(5) 0.0020(4) 0.0091(4) 0.0015(4)
Ni4 0.0604(5) 0.0399(4) 0.0607(6) 0.0012(4) 0.0115(4) -0.0046(4)
C1 0.081(5) 0.084(6) 0.075(6) -0.009(5) 0.029(5) 0.008(5)
C2 0.099(6) 0.066(5) 0.073(6) -0.003(4) 0.043(5) -0.005(5)
C3 0.089(6) 0.064(5) 0.077(6) -0.003(4) 0.038(5) 0.010(4)
C4 0.099(7) 0.095(6) 0.110(7) -0.003(6) 0.060(6) 0.011(5)
C5 0.106(8) 0.122(8) 0.137(9) 0.016(7) 0.066(7) 0.010(7)
C6 0.117(7) 0.098(7) 0.099(7) 0.007(5) 0.047(6) 0.004(6)
C7 0.110(7) 0.095(6) 0.075(6) -0.001(5) 0.034(5) 0.011(5)
C8 0.083(5) 0.064(5) 0.059(5) -0.015(4) 0.007(4) 0.012(4)
C9 0.063(4) 0.051(4) 0.049(4) -0.011(3) 0.009(3) -0.005(3)
C10 0.080(5) 0.047(4) 0.050(4) -0.015(3) 0.002(4) -0.005(4)
C11 0.109(6) 0.071(5) 0.112(7) -0.037(5) 0.024(5) -0.028(5)
C12 0.059(4) 0.037(3) 0.054(4) -0.006(3) 0.003(3) 0.002(3)
C13 0.090(6) 0.116(7) 0.114(7) 0.041(6) 0.045(5) 0.010(5)
C14 0.058(4) 0.069(5) 0.068(5) 0.002(4) 0.010(4) -0.006(4)
C15 0.055(4) 0.048(4) 0.052(4) -0.005(3) 0.009(3) -0.005(3)
C16 0.043(4) 0.064(4) 0.066(5) 0.003(4) 0.005(3) -0.005(3)
C17 0.056(4) 0.080(5) 0.086(6) 0.014(5) 0.004(4) -0.007(4)
C18 0.055(5) 0.109(7) 0.116(7) -0.002(6) -0.002(5) 0.000(5)
C19 0.049(4) 0.103(7) 0.099(7) 0.015(6) -0.003(5) -0.004(4)
C20 0.082(6) 0.108(7) 0.108(7) 0.020(6) -0.015(5) 0.023(5)
C21 0.091(7) 0.109(8) 0.125(9) 0.030(7) -0.012(6) 0.026(6)
C22 0.074(6) 0.085(6) 0.145(10) 0.033(7) 0.006(6) 0.018(5)
C23 0.055(4) 0.093(6) 0.093(7) 0.026(5) 0.010(4) 0.012(4)
C24 0.055(4) 0.074(5) 0.095(7) 0.014(5) 0.011(5) 0.004(4)
C25 0.073(5) 0.083(6) 0.115(8) 0.007(5) 0.031(5) 0.021(4)
C26 0.049(4) 0.066(5) 0.077(5) -0.001(4) 0.016(4) -0.007(4)
C27 0.047(4) 0.055(4) 0.056(4) 0.006(3) 0.011(3) 0.002(3)
C28 0.057(4) 0.050(4) 0.059(4) 0.005(3) 0.017(3) -0.010(3)
C29 0.084(5) 0.081(5) 0.127(8) 0.034(5) 0.034(5) -0.005(4)
C30 0.049(4) 0.040(3) 0.053(4) -0.006(3) 0.010(3) -0.004(3)
C31 0.048(3) 0.039(3) 0.055(5) 0.003(3) 0.004(3) 0.001(3)
C32 0.048(4) 0.044(4) 0.051(4) 0.007(3) 0.001(3) 0.004(3)
C33 0.048(4) 0.052(4) 0.059(5) 0.009(4) 0.000(3) 0.003(3)
C34 0.108(6) 0.078(5) 0.059(5) 0.016(4) -0.005(4) 0.021(4)
C35 0.057(4) 0.049(4) 0.079(6) 0.020(4) 0.010(4) 0.006(3)
C36 0.090(6) 0.057(5) 0.104(7) -0.004(4) 0.034(5) 0.015(4)
C37 0.103(6) 0.073(5) 0.092(6) -0.003(4) 0.040(5) 0.018(4)
C38 0.078(5) 0.047(4) 0.065(5) -0.014(3) 0.012(4) -0.010(4)
C39 0.060(4) 0.044(3) 0.049(4) -0.003(3) 0.009(3) -0.003(3)
C40 0.067(4) 0.051(4) 0.042(4) -0.004(3) -0.005(3) -0.007(3)
C41 0.080(5) 0.095(6) 0.077(6) -0.024(5) 0.001(4) -0.020(4)
C42 0.057(4) 0.040(3) 0.048(4) -0.002(3) 0.009(3) 0.002(3)
C43 0.070(4) 0.045(4) 0.058(5) 0.007(3) 0.015(4) 0.009(3)
C44 0.055(4) 0.047(4) 0.065(5) 0.004(4) 0.007(4) 0.008(3)
C45 0.071(4) 0.051(4) 0.068(5) -0.003(4) -0.001(4) 0.006(4)
C46 0.142(8) 0.096(6) 0.103(7) -0.020(5) -0.051(6) 0.057(6)
C47 0.066(4) 0.050(4) 0.070(5) 0.007(4) 0.010(4) 0.010(3)
C48 0.096(5) 0.048(4) 0.078(5) 0.003(4) 0.017(4) 0.003(4)
C49 0.090(5) 0.038(4) 0.073(5) -0.005(4) 0.016(4) 0.003(4)
C50 0.117(7) 0.045(4) 0.096(7) -0.004(4) 0.018(6) -0.006(4)
C51 0.145(8) 0.060(5) 0.081(6) -0.016(4) 0.028(6) 0.003(5)
C52 0.129(8) 0.062(5) 0.092(7) -0.016(5) 0.047(6) 0.001(5)
C53 0.095(6) 0.044(4) 0.074(5) 0.001(4) 0.027(5) 0.012(4)
C54 0.080(5) 0.043(4) 0.074(5) -0.003(3) 0.009(4) 0.008(4)
C55 0.097(6) 0.089(5) 0.127(6) -0.011(5) -0.015(5) -0.005(5)
C56 0.148(8) 0.107(7) 0.177(9) -0.020(7) -0.018(7) 0.012(6)
C57 0.144(8) 0.156(8) 0.193(9) -0.018(8) -0.057(8) -0.011(7)
N1 0.082(4) 0.071(4) 0.054(4) -0.003(3) 0.015(3) 0.010(3)
N2 0.059(3) 0.044(3) 0.048(3) 0.000(2) -0.004(3) 0.001(3)
N3 0.060(3) 0.049(3) 0.054(3) -0.006(3) -0.001(3) -0.010(3)
N4 0.048(3) 0.049(3) 0.046(3) 0.004(2) -0.001(2) 0.000(2)
N5 0.049(3) 0.040(3) 0.043(3) 0.006(2) 0.001(2) -0.001(2)
N6 0.059(3) 0.041(3) 0.071(4) 0.004(3) 0.013(3) 0.007(3)
N7 0.079(4) 0.046(3) 0.059(4) -0.005(3) 0.025(3) 0.006(3)
N8 0.058(3) 0.034(3) 0.054(3) -0.002(2) 0.007(3) -0.002(2)
N9 0.051(3) 0.055(3) 0.073(4) 0.004(3) 0.014(3) 0.007(3)
N10 0.052(3) 0.040(3) 0.053(3) 0.003(2) 0.011(3) 0.000(3)
N11 0.061(3) 0.036(3) 0.056(3) 0.005(2) 0.015(3) 0.003(2)
N12 0.057(3) 0.053(3) 0.059(4) 0.008(3) 0.012(3) -0.005(3)
N13 0.047(3) 0.042(3) 0.063(4) 0.006(3) 0.003(3) -0.008(2)
N14 0.041(3) 0.073(4) 0.086(5) -0.002(4) -0.009(3) 0.002(3)
N15 0.060(3) 0.039(3) 0.059(4) 0.003(3) 0.005(3) -0.003(3)
N16 0.075(4) 0.036(3) 0.064(4) -0.001(3) 0.017(3) 0.006(3)
N17 0.054(3) 0.045(3) 0.053(4) -0.004(3) 0.001(3) -0.005(2)
N18 0.084(4) 0.072(4) 0.116(5) -0.016(4) -0.023(4) -0.016(3)
N19 0.118(7) 0.133(8) 0.091(6) -0.009(6) -0.024(5) -0.026(6)
N20 0.103(7) 0.121(7) 0.132(8) 0.029(6) 0.036(6) 0.005(5)
N21 0.061(3) 0.047(3) 0.060(4) 0.001(3) 0.004(3) 0.005(3)
O1 0.094(4) 0.111(5) 0.107(5) 0.030(4) 0.025(4) 0.007(4)
O2 0.107(4) 0.095(4) 0.092(4) 0.020(3) 0.000(4) 0.019(4)
O3 0.104(4) 0.101(4) 0.088(4) 0.004(4) -0.029(3) -0.003(4)
O4 0.108(5) 0.092(4) 0.104(5) -0.021(4) -0.010(4) -0.033(4)
O5 0.108(4) 0.072(3) 0.106(5) -0.010(3) 0.002(4) -0.028(3)

loop_
_atom_type_symbol
_atom_type_description
_atom_type_scat_dispersion_real
_atom_type_scat_dispersion_imag
_atom_type_scat_source
C C 0.0033 0.0016 'International Tables Vol C Tables 4.2.6.8 and 6.1.1.4'
H H 0.0000 0.0000 'International Tables Vol C Tables 4.2.6.8 and 6.1.1.4'
N N 0.0061 0.0033 'International Tables Vol C Tables 4.2.6.8 and 6.1.1.4'
O O 0.0106 0.0060 'International Tables Vol C Tables 4.2.6.8 and 6.1.1.4'
Ni Ni 0.3393 1.1124 'International Tables Vol C Tables 4.2.6.8 and 6.1.1.4'

loop_
_geom_angle_atom_site_label_1
_geom_angle_atom_site_label_2
_geom_angle_atom_site_label_3
_geom_angle
_geom_angle_site_symmetry_1
_geom_angle_site_symmetry_3
N11 Ni1 N2 100.46(19) 3_556 .
N11 Ni1 N21 94.3(2) 3_556 .
N2 Ni1 N21 95.35(19) . .
N11 Ni1 O1 99.8(2) 3_556 .
N2 Ni1 O1 157.0(2) . .
N21 Ni1 O1 93.8(2) . .
N11 Ni1 N1 88.2(2) 3_556 .
N2 Ni1 N1 78.9(2) . .
N21 Ni1 N1 174.0(2) . .
O1 Ni1 N1 91.1(2) . .
N11 Ni1 O2 154.9(2) 3_556 .
N2 Ni1 O2 101.1(2) . .
N21 Ni1 O2 96.2(2) . .
O1 Ni1 O2 56.9(2) . .
N1 Ni1 O2 83.6(2) . .
N4 Ni2 N13 101.0(2) . .
N4 Ni2 N3 93.40(19) . .
N13 Ni2 N3 96.6(2) . .
N4 Ni2 O3 101.2(2) . .
N13 Ni2 O3 153.5(2) . .
N3 Ni2 O3 96.3(2) . .
N4 Ni2 N14 88.1(2) . .
N13 Ni2 N14 77.3(2) . .
N3 Ni2 N14 174.0(2) . .
O3 Ni2 N14 89.2(2) . .
N4 Ni2 O4 156.3(2) . .
N13 Ni2 O4 98.2(2) . .
N3 Ni2 O4 98.0(2) . .
O3 Ni2 O4 57.0(2) . .
N14 Ni2 O4 82.7(2) . .
N8 Ni3 N10 95.52(19) . .
N8 Ni3 N5 94.87(19) . .
N10 Ni3 N5 94.46(18) . .
N8 Ni3 N9 173.3(2) . .
N10 Ni3 N9 79.7(2) . .
N5 Ni3 N9 90.23(19) . .
N8 Ni3 N6 89.44(19) . .
N10 Ni3 N6 172.6(2) . .
N5 Ni3 N6 79.6(2) . .
N9 Ni3 N6 95.8(2) . .
N8 Ni3 N7 79.1(2) . .
N10 Ni3 N7 89.36(19) . .
N5 Ni3 N7 173.20(19) . .
N9 Ni3 N7 96.0(2) . .
N6 Ni3 N7 97.0(2) . .
N17 Ni4 N15 105.8(2) . .
N17 Ni4 N12 94.7(2) . .
N15 Ni4 N12 97.2(2) . .
N17 Ni4 O5 103.6(2) . .
N15 Ni4 O5 146.4(2) . .
N12 Ni4 O5 96.3(2) . .
N17 Ni4 N16 90.91(19) . .
N15 Ni4 N16 79.0(2) . .
N12 Ni4 N16 173.9(2) . .
O5 Ni4 N16 84.6(2) . .
C6 C1 C2 117.0(8) . .
C6 C1 C7 119.8(8) . .
C2 C1 C7 123.1(7) . .
C1 C2 C3 123.2(7) . .
C4 C3 C2 118.7(8) . .
C4 C3 C37 120.4(8) . 3_556
C2 C3 C37 120.8(7) . 3_556
C3 C4 C5 121.1(9) . .
C4 C5 C6 118.7(9) . .
C1 C6 C5 121.1(9) . .
N1 C7 C1 112.4(6) . .
N1 C8 C9 119.6(6) . .
C10 C9 N2 108.9(5) . .
C10 C9 C8 134.4(6) . .
N2 C9 C8 116.6(6) . .
C9 C10 N3 108.5(5) . .
C9 C10 C11 128.7(6) . .
N3 C10 C11 122.7(6) . .
N2 C12 N3 114.8(5) . .
N12 C14 C16 108.3(6) . .
N12 C14 C13 121.7(6) . .
C16 C14 C13 129.9(6) . .
N13 C15 N12 115.1(5) . .
N13 C16 C14 108.8(5) . .
N13 C16 C17 117.3(6) . .
C14 C16 C17 133.9(6) . .
N14 C17 C16 118.0(7) . .
N14 C18 C19 115.7(6) . .
C20 C19 C24 118.1(9) . .
C20 C19 C18 119.9(9) . .
C24 C19 C18 121.8(8) . .
C19 C20 C21 120.6(9) . .
C22 C21 C20 120.2(9) . .
C23 C22 C21 120.6(10) . .
C22 C23 C24 117.4(9) . .
C22 C23 C25 121.1(9) . .
C24 C23 C25 121.4(7) . .
C19 C24 C23 123.2(8) . .
N9 C25 C23 112.7(6) . .
N9 C26 C27 119.4(6) . .
C28 C27 N10 109.4(5) . .
C28 C27 C26 134.5(6) . .
N10 C27 C26 116.0(6) . .
N11 C28 C27 107.7(5) . .
N11 C28 C29 123.9(6) . .
C27 C28 C29 128.4(6) . .
N10 C30 N11 114.0(5) . .
N5 C31 N4 114.9(5) . .
N5 C32 C33 109.5(5) . .
N5 C32 C35 116.6(6) . .
C33 C32 C35 133.6(6) . .
N4 C33 C32 107.3(5) . .
N4 C33 C34 123.8(6) . .
C32 C33 C34 128.9(6) . .
N6 C35 C32 120.0(6) . .
N6 C36 C53 112.3(6) . 3_556
N7 C37 C3 112.9(6) . 3_556
N7 C38 C39 119.3(6) . .
N8 C39 C40 108.3(5) . .
N8 C39 C38 117.3(6) . .
C40 C39 C38 133.8(6) . .
N17 C40 C39 108.2(5) 3_556 .
N17 C40 C41 123.1(6) 3_556 .
C39 C40 C41 128.7(6) . .
N8 C42 N17 114.7(5) . 3_556
N21 C43 N15 115.6(6) 3_556 .
C45 C44 N15 110.6(6) . .
C45 C44 C47 133.7(7) . .
N15 C44 C47 115.6(6) . .
C44 C45 N21 106.9(6) . 3_556
C44 C45 C46 128.7(6) . .
N21 C45 C46 124.3(6) 3_556 .
N16 C47 C44 117.9(6) . .
N16 C48 C49 113.8(5) . .
C54 C49 C50 117.2(7) . .
C54 C49 C48 122.0(7) . .
C50 C49 C48 120.8(7) . .
C51 C50 C49 120.9(8) . .
C50 C51 C52 120.2(8) . .
C53 C52 C51 120.1(7) . .
C52 C53 C54 118.7(8) . .
C52 C53 C36 119.7(7) . 3_556
C54 C53 C36 121.6(7) . 3_556
C49 C54 C53 122.9(7) . .
O5 C55 N18 127.2(10) . .
C8 N1 C7 117.9(6) . .
C8 N1 Ni1 111.7(4) . .
C7 N1 Ni1 130.5(5) . .
C12 N2 C9 103.6(5) . .
C12 N2 Ni1 143.1(4) . .
C9 N2 Ni1 113.3(4) . .
C12 N3 C10 104.2(5) . .
C12 N3 Ni2 124.0(4) . .
C10 N3 Ni2 131.8(4) . .
C31 N4 C33 104.9(5) . .
C31 N4 Ni2 122.5(4) . .
C33 N4 Ni2 130.8(4) . .
C31 N5 C32 103.5(5) . .
C31 N5 Ni3 143.8(4) . .
C32 N5 Ni3 112.6(4) . .
C35 N6 C36 118.5(6) . .
C35 N6 Ni3 111.0(4) . .
C36 N6 Ni3 130.0(5) . .
C38 N7 C37 119.3(6) . .
C38 N7 Ni3 111.0(4) . .
C37 N7 Ni3 129.5(5) . .
C42 N8 C39 104.2(5) . .
C42 N8 Ni3 142.5(4) . .
C39 N8 Ni3 113.0(4) . .
C26 N9 C25 119.7(6) . .
C26 N9 Ni3 111.6(4) . .
C25 N9 Ni3 128.3(5) . .
C30 N10 C27 103.9(5) . .
C30 N10 Ni3 142.9(4) . .
C27 N10 Ni3 113.1(4) . .
C30 N11 C28 104.9(5) . .
C30 N11 Ni1 121.8(4) . 3_556
C28 N11 Ni1 131.4(4) . 3_556
C15 N12 C14 103.7(5) . .
C15 N12 Ni4 124.3(4) . .
C14 N12 Ni4 131.9(4) . .
C15 N13 C16 104.0(5) . .
C15 N13 Ni2 140.6(4) . .
C16 N13 Ni2 115.1(4) . .
C17 N14 C18 120.1(6) . .
C17 N14 Ni2 112.2(4) . .
C18 N14 Ni2 127.7(5) . .
C43 N15 C44 102.5(5) . .
C43 N15 Ni4 143.3(5) . .
C44 N15 Ni4 114.1(4) . .
C47 N16 C48 117.9(6) . .
C47 N16 Ni4 113.3(4) . .
C48 N16 Ni4 128.7(5) . .
C42 N17 C40 104.6(5) 3_556 3_556
C42 N17 Ni4 120.9(4) 3_556 .
C40 N17 Ni4 133.1(4) 3_556 .
C55 N18 C57 121.6(9) . .
C55 N18 C56 122.9(8) . .
C57 N18 C56 115.5(8) . .
O3 N19 O4 113.5(8) . .
O2 N20 O1 111.4(8) . .
C43 N21 C45 104.4(5) 3_556 3_556
C43 N21 Ni1 123.3(4) 3_556 .
C45 N21 Ni1 132.3(5) 3_556 .
N20 O1 Ni1 97.2(5) . .
N20 O2 Ni1 94.4(5) . .
N19 O3 Ni2 96.6(5) . .
N19 O4 Ni2 92.8(5) . .
C55 O5 Ni4 134.7(7) . .

loop_
_geom_bond_atom_site_label_1
_geom_bond_atom_site_label_2
_geom_bond_distance
_geom_bond_site_symmetry_2
Ni1 N11 2.049(5) 3_556
Ni1 N2 2.061(5) .
Ni1 N21 2.066(5) .
Ni1 O1 2.159(5) .
Ni1 N1 2.173(6) .
Ni1 O2 2.214(5) .
Ni2 N4 2.033(5) .
Ni2 N13 2.036(5) .
Ni2 N3 2.095(5) .
Ni2 O3 2.149(5) .
Ni2 N14 2.213(6) .
Ni2 O4 2.227(5) .
Ni3 N8 2.033(5) .
Ni3 N10 2.039(5) .
Ni3 N5 2.042(5) .
Ni3 N9 2.128(5) .
Ni3 N6 2.154(5) .
Ni3 N7 2.163(5) .
Ni4 N17 2.002(5) .
Ni4 N15 2.012(5) .
Ni4 N12 2.037(5) .
Ni4 O5 2.059(5) .
Ni4 N16 2.134(5) .
C1 C6 1.367(11) .
C1 C2 1.380(10) .
C1 C7 1.528(10) .
C2 C3 1.374(10) .
C3 C4 1.348(10) .
C3 C37 1.514(10) 3_556
C4 C5 1.377(12) .
C5 C6 1.408(12) .
C7 N1 1.466(8) .
C8 N1 1.285(8) .
C8 C9 1.435(9) .
C9 C10 1.368(8) .
C9 N2 1.382(7) .
C10 N3 1.366(7) .
C10 C11 1.483(9) .
C12 N2 1.328(7) .
C12 N3 1.340(7) .
C13 C14 1.501(9) .
C14 N12 1.370(8) .
C14 C16 1.380(9) .
C15 N13 1.320(7) .
C15 N12 1.351(7) .
C16 N13 1.375(7) .
C16 C17 1.423(9) .
C17 N14 1.286(8) .
C18 N14 1.491(9) .
C18 C19 1.493(11) .
C19 C20 1.362(11) .
C19 C24 1.379(11) .
C20 C21 1.396(12) .
C21 C22 1.373(12) .
C22 C23 1.385(11) .
C23 C24 1.386(10) .
C23 C25 1.524(11) .
C25 N9 1.468(8) .
C26 N9 1.279(8) .
C26 C27 1.443(8) .
C27 C28 1.369(8) .
C27 N10 1.366(7) .
C28 N11 1.354(7) .
C28 C29 1.490(9) .
C30 N10 1.321(7) .
C30 N11 1.344(7) .
C31 N5 1.321(7) .
C31 N4 1.340(7) .
C32 N5 1.375(7) .
C32 C33 1.379(8) .
C32 C35 1.432(8) .
C33 N4 1.362(7) .
C33 C34 1.486(9) .
C35 N6 1.273(8) .
C36 N6 1.456(8) .
C36 C53 1.518(10) 3_556
C37 N7 1.476(8) .
C37 C3 1.514(10) 3_556
C38 N7 1.287(8) .
C38 C39 1.411(9) .
C39 N8 1.374(7) .
C39 C40 1.384(8) .
C40 N17 1.357(7) 3_556
C40 C41 1.489(8) .
C42 N8 1.319(7) .
C42 N17 1.341(7) 3_556
C43 N21 1.335(8) 3_556
C43 N15 1.336(7) .
C44 C45 1.371(9) .
C44 N15 1.378(7) .
C44 C47 1.451(9) .
C45 N21 1.387(8) 3_556
C45 C46 1.504(10) .
C47 N16 1.262(8) .
C48 N16 1.460(7) .
C48 C49 1.513(9) .
C49 C54 1.383(9) .
C49 C50 1.392(10) .
C50 C51 1.363(10) .
C51 C52 1.398(11) .
C52 C53 1.363(10) .
C53 C54 1.375(9) .
C53 C36 1.518(10) 3_556
C55 O5 1.146(9) .
C55 N18 1.337(10) .
C56 N18 1.411(11) .
C57 N18 1.364(11) .
N11 Ni1 2.049(5) 3_556
N17 C42 1.341(7) 3_556
N17 C40 1.357(7) 3_556
N19 O3 1.248(9) .
N19 O4 1.251(9) .
N20 O2 1.263(8) .
N20 O1 1.261(9) .
N21 C43 1.335(8) 3_556
N21 C45 1.387(8) 3_556
